data_7062649
loop_
_publ_author_name
'Moon, Josh'
'Guo, Zhifang'
'Beaumont, Owen A.'
'Hamilton, Sophie'
'Bousrez, Guillaume'
'Mottram, Eleanor'
'Wang, Jun'
'Somers, Anthony E.'
'Deacon, Glen B.'
'Junk, Peter C.'

_publ_section_title
;
 4-Hydroxybenzoato-rare earth(iii) complexes -- syntheses, a structural
 goldmine from coordination diversity and improved corrosion inhibition
 behaviour
;
_journal_issue 36
_journal_name_full 'New Journal of Chemistry'
_journal_page_first 16843
_journal_page_last 16854
_journal_paper_doi 10.1039/D3NJ02735J
_journal_volume 47
_journal_year 2023
_chemical_formula_moiety 'C62 H46 N4 O18 Tb2, 4(H2 O), 2(C10 H8 N2)'
_chemical_formula_sum 'C82 H70 N8 O22 Tb2'
_chemical_formula_weight 1837.30
_space_group_crystal_system monoclinic
_space_group_IT_number 14
_space_group_name_Hall '-P 2yn'
_space_group_name_H-M_alt 'P 1 21/n 1'
_atom_sites_solution_hydrogens mixed
_audit_creation_date 2023-04-03
_audit_creation_method
;
Olex2 1.3
(compiled 2020.11.12 svn.r5f609507 for OlexSys, GUI svn.r6408)
;
_audit_update_record
;
2023-06-12 deposited with the CCDC.	2023-08-01 downloaded from the CCDC.
;
_cell_angle_alpha 90
_cell_angle_beta 113.2410(10)
_cell_angle_gamma 90
_cell_formula_units_Z 2
_cell_length_a 17.3213(6)
_cell_length_b 13.1760(4)
_cell_length_c 19.1799(6)
_cell_measurement_reflns_used 8095
_cell_measurement_temperature 296(2)
_cell_measurement_theta_max 23.84
_cell_measurement_theta_min 2.56
_cell_volume 4022.1(2)
_computing_molecular_graphics 'Olex2 1.3 (Dolomanov et al., 2009)'
_computing_publication_material 'Olex2 1.3 (Dolomanov et al., 2009)'
_computing_structure_refinement 'SHELXL 2018/3 (Sheldrick, 2015)'
_computing_structure_solution 'ShelXT (Sheldrick, 2015)'
_diffrn_ambient_temperature 296.15
_diffrn_detector 'Bruker APEX2 area detector'
_diffrn_detector_area_resol_mean 7.9
_diffrn_detector_type 'CCD area detector'
_diffrn_measured_fraction_theta_full 0.999
_diffrn_measured_fraction_theta_max 0.991
_diffrn_measurement_device 'three-circle diffractometer'
_diffrn_measurement_device_type 'Bruker SMART APEX2 area detector'
_diffrn_measurement_method '\w and \f scans'
_diffrn_radiation_monochromator 'mirror optics'
_diffrn_radiation_probe x-ray
_diffrn_radiation_type MoK\a
_diffrn_radiation_wavelength 0.71073
_diffrn_reflns_av_R_equivalents 0.0601
_diffrn_reflns_av_unetI/netI 0.0521
_diffrn_reflns_Laue_measured_fraction_full 0.999
_diffrn_reflns_Laue_measured_fraction_max 0.991
_diffrn_reflns_limit_h_max 24
_diffrn_reflns_limit_h_min -24
_diffrn_reflns_limit_k_max 18
_diffrn_reflns_limit_k_min -18
_diffrn_reflns_limit_l_max 22
_diffrn_reflns_limit_l_min -27
_diffrn_reflns_number 56091
_diffrn_reflns_point_group_measured_fraction_full 0.999
_diffrn_reflns_point_group_measured_fraction_max 0.991
_diffrn_reflns_theta_full 25.242
_diffrn_reflns_theta_max 30.118
_diffrn_reflns_theta_min 1.930
_diffrn_source 'microfocus sealed X-ray tube'
_diffrn_source_type 'Incoatec I\ms'
_exptl_absorpt_coefficient_mu 1.823
_exptl_absorpt_correction_T_max 0.772
_exptl_absorpt_correction_T_min 0.463
_exptl_absorpt_correction_type multi-scan
_exptl_absorpt_process_details SADABS
_exptl_crystal_colour 'clear yellow'
_exptl_crystal_colour_lustre clear
_exptl_crystal_colour_primary yellow
_exptl_crystal_density_diffrn 1.517
_exptl_crystal_description needle
_exptl_crystal_F_000 1848
_exptl_crystal_size_max 0.5
_exptl_crystal_size_mid 0.35
_exptl_crystal_size_min 0.15
_refine_diff_density_max 1.068
_refine_diff_density_min -0.933
_refine_diff_density_rms 0.087
_refine_ls_extinction_method none
_refine_ls_goodness_of_fit_ref 1.000
_refine_ls_hydrogen_treatment mixed
_refine_ls_matrix_type full
_refine_ls_number_parameters 537
_refine_ls_number_reflns 11752
_refine_ls_number_restraints 2
_refine_ls_restrained_S_all 1.000
_refine_ls_R_factor_all 0.0685
_refine_ls_R_factor_gt 0.0350
_refine_ls_shift/su_max 0.003
_refine_ls_shift/su_mean 0.000
_refine_ls_structure_factor_coef Fsqd
_refine_ls_weighting_details 'w=1/[\s^2^(Fo^2^)+(0.0356P)^2^+1.1061P] where P=(Fo^2^+2Fc^2^)/3'
_refine_ls_weighting_scheme calc
_refine_ls_wR_factor_gt 0.0716
_refine_ls_wR_factor_ref 0.0836
_reflns_Friedel_coverage 0.000
_reflns_number_gt 8145
_reflns_number_total 11752
_reflns_threshold_expression 'I > 2\s(I)'
_cod_data_source_file d3nj02735j2.cif
_cod_data_source_block p21n
_cod_depositor_comments 'Adding full bibliography for 7062632--7062650.cif.'
_cod_database_code 7062649
_shelx_shelxl_version_number 2018/3
_shelx_space_group_comment
;
The symmetry employed for this shelxl refinement is uniquely defined
by the following loop, which should always be used as a source of
symmetry information in preference to the above space-group names.
They are only intended as comments.
;
_shelx_estimated_absorpt_t_max 0.772
_shelx_estimated_absorpt_t_min 0.463
_olex2_refinement_description
;
1. Restrained distances
 O11-H11A
 0.8 with sigma of 0.02
 O8-H8
 0.8 with sigma of 0.02
2.a Free rotating group:
 O10(H10A,H10B)
2.b Aromatic/amide H refined with riding coordinates:
 C42(H42), C17(H17), C14(H14), C4(H4), C7(H7A), C18(H18), C6(H6), C10(H10),
 C31(H31), C28(H28), C13(H13), C22(H22), C11(H11), C30(H30), C29(H29), C25(H25),
  C38(H38), C21(H21), C23(H23), C3(H3), C24(H24), C20(H20), C34(H34), C39(H39),
 C33(H33), C32(H32), C40(H40)
2.c Tetrahedral OH refined with riding coordinates:
 O7(H7)
;
_olex2_submission_special_instructions 'No special instructions were received'

loop_
_space_group_symop_operation_xyz
'x, y, z'
'-x+1/2, y+1/2, -z+1/2'
'-x, -y, -z'
'x-1/2, -y-1/2, z-1/2'

loop_
_atom_site_label
_atom_site_type_symbol
_atom_site_fract_x
_atom_site_fract_y
_atom_site_fract_z
_atom_site_U_iso_or_equiv
_atom_site_adp_type
_atom_site_occupancy
_atom_site_site_symmetry_order
_atom_site_calc_flag
_atom_site_refinement_flags_posn
_atom_site_refinement_flags_adp
_atom_site_refinement_flags_occupancy
_atom_site_disorder_assembly
_atom_site_disorder_group
Tb1 Tb 0.48468(2) 0.45071(2) 0.39123(2) 0.03298(5) Uani 1 1 d . . . . .
O1 O 0.58753(13) 0.33516(16) 0.37749(13) 0.0487(5) Uani 1 1 d . . . . .
O2 O 0.57190(13) 0.48072(16) 0.31821(13) 0.0461(5) Uani 1 1 d . . . . .
O6 O 0.51010(13) 0.67820(15) 0.52382(12) 0.0451(5) Uani 1 1 d . . . . .
O4 O 0.65162(14) 0.54575(17) 0.61220(14) 0.0521(6) Uani 1 1 d . . . . .
O3 O 0.60721(13) 0.4952(2) 0.49268(14) 0.0566(6) Uani 1 1 d . . . . .
O7 O 0.90325(14) 0.30492(19) 0.29318(16) 0.0667(7) Uani 1 1 d . . . . .
H7 H 0.914748 0.244384 0.299955 0.100 Uiso 1 1 calc R U . . .
O5 O 0.47773(14) 0.62330(16) 0.40566(12) 0.0496(5) Uani 1 1 d . . . . .
O9 O 0.6028(2) 1.0645(2) 0.3758(2) 0.0839(10) Uani 1 1 d . . . . .
N2 N 0.38192(16) 0.5114(2) 0.25822(15) 0.0454(6) Uani 1 1 d . . . . .
O11 O 0.9406(2) 0.1137(2) 0.2987(2) 0.0704(8) Uani 1 1 d D . . . .
N1 N 0.40382(17) 0.3144(2) 0.29431(15) 0.0463(6) Uani 1 1 d . . . . .
O10 O 0.67671(18) 1.1949(2) 0.49176(18) 0.0745(8) Uani 1 1 d G . . . .
H10A H 0.657898 1.248320 0.465799 0.112 Uiso 1 1 d G U . . .
H10B H 0.729466 1.197337 0.503910 0.112 Uiso 1 1 d G U . . .
C9 C 0.75022(17) 0.5423(2) 0.55574(18) 0.0398(6) Uani 1 1 d . . . . .
C1 C 0.60994(18) 0.3965(2) 0.33836(17) 0.0409(7) Uani 1 1 d . . . . .
C2 C 0.68314(18) 0.3709(2) 0.31993(17) 0.0409(7) Uani 1 1 d . . . . .
C8 C 0.66365(18) 0.5268(2) 0.55307(19) 0.0422(7) Uani 1 1 d . . . . .
C15 C 0.50337(18) 0.6900(2) 0.45664(18) 0.0401(7) Uani 1 1 d . . . . .
C42 C 0.7259(2) 0.4446(2) 0.2984(2) 0.0492(8) Uani 1 1 d . . . . .
H42 H 0.705561 0.510768 0.290622 0.059 Uiso 1 1 calc R U . . .
C5 C 0.82879(19) 0.3227(3) 0.29917(19) 0.0477(8) Uani 1 1 d . . . . .
C16 C 0.5283(2) 0.7900(2) 0.43594(17) 0.0431(7) Uani 1 1 d . . . . .
N4 N 0.4354(2) 0.5651(3) 0.0574(2) 0.0752(10) Uani 1 1 d . . . . .
C36 C 0.4173(3) 0.3845(3) 0.0599(2) 0.0671(10) Uani 1 1 d . . . . .
C27 C 0.3271(2) 0.4463(3) 0.20966(19) 0.0478(8) Uani 1 1 d . . . . .
C17 C 0.5506(2) 0.8701(3) 0.48529(19) 0.0527(8) Uani 1 1 d . . . . .
H17 H 0.549789 0.862002 0.533154 0.063 Uiso 1 1 calc R U . . .
O8 O 0.9919(2) 0.5809(4) 0.5665(3) 0.1163(13) Uani 1 1 d D . . . .
C14 C 0.81462(19) 0.5717(3) 0.6227(2) 0.0503(8) Uani 1 1 d . . . . .
H14 H 0.803373 0.582450 0.665728 0.060 Uiso 1 1 calc R U . . .
C4 C 0.7986(2) 0.4212(3) 0.2884(2) 0.0521(8) Uani 1 1 d . . . . .
H4 H 0.827260 0.471585 0.274357 0.063 Uiso 1 1 calc R U . . .
N35 N 0.3600(2) 0.3097(3) 0.0414(3) 0.0917(12) Uani 1 1 d . . . . .
C7 C 0.7125(2) 0.2720(3) 0.3278(2) 0.0514(8) Uani 1 1 d . . . . .
H7A H 0.683228 0.221078 0.340681 0.062 Uiso 1 1 calc R U . . .
C18 C 0.5745(2) 0.9629(2) 0.4662(2) 0.0555(9) Uani 1 1 d . . . . .
H18 H 0.588273 1.016129 0.500833 0.067 Uiso 1 1 calc R U . . .
C6 C 0.7842(2) 0.2480(3) 0.3170(2) 0.0543(8) Uani 1 1 d . . . . .
H6 H 0.802548 0.181077 0.321727 0.065 Uiso 1 1 calc R U . . .
C26 C 0.3352(2) 0.3385(3) 0.23258(19) 0.0495(8) Uani 1 1 d . . . . .
C37 C 0.3884(3) 0.4838(3) 0.0237(2) 0.0665(10) Uani 1 1 d . . . . .
C10 C 0.7682(2) 0.5279(3) 0.4928(2) 0.0609(10) Uani 1 1 d . . . . .
H10 H 0.725576 0.509151 0.447081 0.073 Uiso 1 1 calc R U . . .
C31 C 0.3787(2) 0.6084(3) 0.2371(2) 0.0614(10) Uani 1 1 d . . . . .
H31 H 0.416515 0.653601 0.270650 0.074 Uiso 1 1 calc R U . . .
C28 C 0.2688(3) 0.4791(3) 0.1401(2) 0.0676(11) Uani 1 1 d . . . . .
H28 H 0.230871 0.433496 0.107157 0.081 Uiso 1 1 calc R U . . .
C19 C 0.5778(3) 0.9767(3) 0.3978(2) 0.0605(10) Uani 1 1 d . . . . .
C13 C 0.8948(2) 0.5853(3) 0.6268(2) 0.0681(11) Uani 1 1 d . . . . .
H13 H 0.937373 0.605452 0.672159 0.082 Uiso 1 1 calc R U . . .
C22 C 0.4183(2) 0.2169(3) 0.3131(2) 0.0582(9) Uani 1 1 d . . . . .
H22 H 0.466898 0.199779 0.354695 0.070 Uiso 1 1 calc R U . . .
C11 C 0.8493(3) 0.5409(3) 0.4967(3) 0.0768(13) Uani 1 1 d . . . . .
H11 H 0.861064 0.530401 0.453952 0.092 Uiso 1 1 calc R U . . .
C30 C 0.3231(2) 0.6455(3) 0.1688(2) 0.0706(11) Uani 1 1 d . . . . .
H30 H 0.323592 0.713588 0.156353 0.085 Uiso 1 1 calc R U . . .
C12 C 0.9121(2) 0.5694(3) 0.5643(3) 0.0728(12) Uani 1 1 d . . . . .
C29 C 0.2674(3) 0.5800(4) 0.1201(2) 0.0735(12) Uani 1 1 d . . . . .
H29 H 0.228519 0.602795 0.073631 0.088 Uiso 1 1 calc R U . . .
C25 C 0.2772(3) 0.2643(3) 0.1922(2) 0.0719(11) Uani 1 1 d . . . . .
H25 H 0.228630 0.282054 0.150847 0.086 Uiso 1 1 calc R U . . .
C38 C 0.3167(3) 0.4939(5) -0.0418(3) 0.0866(14) Uani 1 1 d . . . . .
H38 H 0.285538 0.436860 -0.064965 0.104 Uiso 1 1 calc R U . . .
C21 C 0.5374(3) 0.8041(3) 0.3678(2) 0.0755(12) Uani 1 1 d . . . . .
H21 H 0.527232 0.749889 0.334260 0.091 Uiso 1 1 calc R U . . .
C23 C 0.3643(3) 0.1394(3) 0.2737(3) 0.0751(12) Uani 1 1 d . . . . .
H23 H 0.377007 0.071947 0.287826 0.090 Uiso 1 1 calc R U . . .
C3 C 0.4985(3) 0.3680(4) 0.1100(3) 0.0934(15) Uani 1 1 d . . . . .
H3 H 0.537194 0.420840 0.122813 0.112 Uiso 1 1 calc R U . . .
C24 C 0.2930(3) 0.1646(4) 0.2145(3) 0.0856(14) Uani 1 1 d . . . . .
H24 H 0.254471 0.114490 0.188741 0.103 Uiso 1 1 calc R U . . .
C20 C 0.5610(3) 0.8962(4) 0.3487(2) 0.0860(15) Uani 1 1 d . . . . .
H20 H 0.565586 0.903931 0.302287 0.103 Uiso 1 1 calc R U . . .
C34 C 0.3857(4) 0.2189(4) 0.0737(4) 0.119(2) Uani 1 1 d . . . . .
H34 H 0.346367 0.166820 0.061810 0.143 Uiso 1 1 calc R U . . .
C39 C 0.2916(4) 0.5885(5) -0.0726(3) 0.1073(18) Uani 1 1 d . . . . .
H39 H 0.243152 0.596300 -0.116455 0.129 Uiso 1 1 calc R U . . .
C41 C 0.4101(4) 0.6554(5) 0.0263(3) 0.0991(17) Uani 1 1 d . . . . .
C33 C 0.4652(4) 0.1984(4) 0.1224(4) 0.116(2) Uani 1 1 d . . . . .
H33 H 0.479873 0.133520 0.142373 0.139 Uiso 1 1 calc R U . . .
C32 C 0.5228(4) 0.2732(4) 0.1415(4) 0.116(2) Uani 1 1 d . . . . .
H32 H 0.577819 0.261214 0.175184 0.139 Uiso 1 1 calc R U . . .
C40 C 0.3389(4) 0.6705(5) -0.0379(3) 0.1114(18) Uani 1 1 d . . . . .
H40 H 0.323158 0.735440 -0.057336 0.134 Uiso 1 1 calc R U . . .
H11A H 0.939(3) 0.080(3) 0.2647(18) 0.078(15) Uiso 1 1 d D . . . .
H11B H 0.970(4) 0.096(4) 0.339(3) 0.11(2) Uiso 1 1 d . . . . .
H9 H 0.616(3) 1.100(3) 0.412(2) 0.063(14) Uiso 1 1 d . . . . .
H8 H 1.020(4) 0.596(7) 0.609(2) 0.20(5) Uiso 1 1 d D . . . .
H41 H 0.447(3) 0.711(4) 0.049(3) 0.118(19) Uiso 1 1 d . . . . .

loop_
_atom_site_aniso_label
_atom_site_aniso_U_11
_atom_site_aniso_U_22
_atom_site_aniso_U_33
_atom_site_aniso_U_23
_atom_site_aniso_U_13
_atom_site_aniso_U_12
Tb1 0.02909(7) 0.03465(8) 0.03700(8) 0.00101(6) 0.01495(5) -0.00067(6)
O1 0.0492(12) 0.0451(12) 0.0645(15) 0.0137(11) 0.0362(11) 0.0093(10)
O2 0.0473(12) 0.0469(12) 0.0534(13) 0.0123(10) 0.0298(11) 0.0117(10)
O6 0.0547(13) 0.0386(12) 0.0449(13) 0.0057(9) 0.0228(10) -0.0021(9)
O4 0.0393(11) 0.0643(15) 0.0590(15) -0.0001(12) 0.0260(11) 0.0000(10)
O3 0.0344(11) 0.0659(15) 0.0576(15) 0.0032(12) 0.0055(10) -0.0110(11)
O7 0.0497(13) 0.0632(16) 0.105(2) -0.0021(14) 0.0497(15) 0.0049(11)
O5 0.0578(13) 0.0406(12) 0.0496(13) -0.0059(10) 0.0202(11) -0.0042(10)
O9 0.122(3) 0.0557(18) 0.071(2) 0.0152(16) 0.035(2) -0.0281(17)
N2 0.0401(14) 0.0520(16) 0.0424(15) 0.0021(12) 0.0144(12) -0.0046(12)
O11 0.0722(19) 0.0664(19) 0.065(2) -0.0187(16) 0.0188(16) 0.0181(15)
N1 0.0537(16) 0.0431(15) 0.0439(15) -0.0081(12) 0.0211(13) -0.0031(12)
O10 0.0719(17) 0.0642(17) 0.078(2) 0.0232(14) 0.0190(16) 0.0068(14)
C9 0.0302(13) 0.0419(16) 0.0474(17) 0.0005(14) 0.0153(12) 0.0004(12)
C1 0.0371(15) 0.0437(17) 0.0451(18) -0.0006(14) 0.0198(13) 0.0019(13)
C2 0.0393(15) 0.0446(17) 0.0439(17) 0.0041(13) 0.0220(13) 0.0041(13)
C8 0.0294(14) 0.0396(17) 0.054(2) 0.0068(14) 0.0126(14) 0.0015(11)
C15 0.0388(15) 0.0338(15) 0.0486(19) 0.0028(13) 0.0183(14) 0.0039(12)
C42 0.0501(18) 0.0437(18) 0.062(2) 0.0069(16) 0.0314(16) 0.0081(14)
C5 0.0365(15) 0.059(2) 0.054(2) -0.0041(15) 0.0246(15) 0.0027(14)
C16 0.0529(18) 0.0371(16) 0.0416(17) 0.0035(13) 0.0212(14) 0.0017(13)
N4 0.076(2) 0.071(2) 0.072(2) -0.0057(18) 0.0229(19) -0.0172(18)
C36 0.068(2) 0.064(3) 0.073(3) -0.018(2) 0.031(2) -0.010(2)
C27 0.0431(16) 0.058(2) 0.0419(18) -0.0072(16) 0.0166(14) -0.0018(15)
C17 0.066(2) 0.049(2) 0.0444(19) 0.0000(15) 0.0229(16) -0.0102(16)
O8 0.0399(16) 0.170(4) 0.149(4) 0.020(3) 0.048(2) -0.005(2)
C14 0.0368(16) 0.058(2) 0.054(2) -0.0003(16) 0.0149(14) -0.0059(14)
C4 0.0496(19) 0.0511(19) 0.067(2) 0.0036(16) 0.0357(18) -0.0018(15)
N35 0.076(2) 0.068(3) 0.126(4) -0.026(2) 0.035(2) -0.014(2)
C7 0.0511(18) 0.0471(19) 0.068(2) 0.0056(16) 0.0367(17) 0.0039(15)
C18 0.068(2) 0.0433(19) 0.054(2) -0.0043(16) 0.0233(18) -0.0107(16)
C6 0.0544(19) 0.0476(19) 0.071(2) 0.0070(17) 0.0357(18) 0.0096(16)
C26 0.0507(18) 0.056(2) 0.0438(18) -0.0136(15) 0.0204(15) -0.0070(15)
C37 0.068(3) 0.074(3) 0.061(2) -0.013(2) 0.029(2) -0.014(2)
C10 0.0458(19) 0.083(3) 0.059(2) -0.0103(19) 0.0262(17) -0.0120(17)
C31 0.056(2) 0.055(2) 0.059(2) 0.0081(18) 0.0087(18) -0.0110(17)
C28 0.063(2) 0.076(3) 0.046(2) -0.0098(19) 0.0021(18) 0.0007(19)
C19 0.071(2) 0.046(2) 0.059(2) 0.0108(17) 0.0207(19) -0.0115(17)
C13 0.0358(18) 0.082(3) 0.075(3) 0.009(2) 0.0088(18) -0.0158(17)
C22 0.075(2) 0.047(2) 0.055(2) -0.0090(16) 0.0285(19) -0.0050(17)
C11 0.065(3) 0.100(3) 0.087(3) -0.008(3) 0.053(3) -0.004(2)
C30 0.067(2) 0.065(2) 0.064(2) 0.017(2) 0.008(2) 0.000(2)
C12 0.0325(17) 0.083(3) 0.105(4) 0.017(2) 0.029(2) 0.0000(17)
C29 0.063(2) 0.088(3) 0.051(2) 0.009(2) 0.0035(19) 0.013(2)
C25 0.068(2) 0.073(3) 0.064(3) -0.017(2) 0.015(2) -0.019(2)
C38 0.081(3) 0.103(4) 0.067(3) -0.006(3) 0.020(3) -0.018(3)
C21 0.112(3) 0.063(2) 0.062(3) -0.014(2) 0.045(2) -0.034(2)
C23 0.109(4) 0.047(2) 0.075(3) -0.015(2) 0.043(3) -0.014(2)
C3 0.086(3) 0.074(3) 0.103(4) -0.024(3) 0.018(3) -0.013(3)
C24 0.108(4) 0.069(3) 0.080(3) -0.029(2) 0.037(3) -0.037(3)
C20 0.130(4) 0.082(3) 0.052(2) -0.007(2) 0.043(3) -0.046(3)
C34 0.099(4) 0.066(3) 0.187(7) -0.021(4) 0.051(5) -0.016(3)
C39 0.097(4) 0.132(5) 0.073(3) 0.016(4) 0.013(3) -0.008(4)
C41 0.113(4) 0.080(4) 0.093(4) 0.005(3) 0.027(3) -0.022(3)
C33 0.114(5) 0.069(3) 0.157(6) -0.006(4) 0.046(4) 0.005(3)
C32 0.107(4) 0.079(4) 0.133(5) -0.019(4) 0.016(4) 0.007(3)
C40 0.117(5) 0.105(4) 0.100(4) 0.031(4) 0.031(4) 0.004(4)

loop_
_atom_type_symbol
_atom_type_description
_atom_type_scat_dispersion_real
_atom_type_scat_dispersion_imag
_atom_type_scat_source
C C 0.0033 0.0016 'International Tables Vol C Tables 4.2.6.8 and 6.1.1.4'
H H 0.0000 0.0000 'International Tables Vol C Tables 4.2.6.8 and 6.1.1.4'
N N 0.0061 0.0033 'International Tables Vol C Tables 4.2.6.8 and 6.1.1.4'
O O 0.0106 0.0060 'International Tables Vol C Tables 4.2.6.8 and 6.1.1.4'
Tb Tb -0.1723 4.1537 'International Tables Vol C Tables 4.2.6.8 and 6.1.1.4'

loop_
_geom_angle_atom_site_label_1
_geom_angle_atom_site_label_2
_geom_angle_atom_site_label_3
_geom_angle
_geom_angle_site_symmetry_1
_geom_angle_site_symmetry_3
_geom_angle_publ_flag
O1 Tb1 O2 53.13(7) . . ?
O1 Tb1 N2 109.49(8) . . ?
O1 Tb1 N1 72.41(8) . . ?
O2 Tb1 N2 74.23(8) . . ?
O2 Tb1 N1 88.99(8) . . ?
O6 Tb1 O1 77.99(7) 3_666 . ?
O6 Tb1 O2 130.62(7) 3_666 . ?
O6 Tb1 O4 78.12(8) 3_666 3_666 ?
O6 Tb1 N2 137.24(8) 3_666 . ?
O6 Tb1 N1 81.72(8) 3_666 . ?
O4 Tb1 O1 141.60(8) 3_666 . ?
O4 Tb1 O2 145.12(8) 3_666 . ?
O4 Tb1 N2 70.89(8) 3_666 . ?
O4 Tb1 N1 74.75(8) 3_666 . ?
O3 Tb1 O1 77.44(9) . . ?
O3 Tb1 O2 82.70(8) . . ?
O3 Tb1 O6 80.07(8) . 3_666 ?
O3 Tb1 O4 126.78(9) . 3_666 ?
O3 Tb1 N2 142.45(9) . . ?
O3 Tb1 N1 147.37(9) . . ?
O5 Tb1 O1 134.95(7) . . ?
O5 Tb1 O2 89.01(8) . . ?
O5 Tb1 O6 128.75(7) . 3_666 ?
O5 Tb1 O4 83.30(8) . 3_666 ?
O5 Tb1 O3 73.91(8) . . ?
O5 Tb1 N2 76.43(8) . . ?
O5 Tb1 N1 137.68(8) . . ?
N1 Tb1 N2 62.41(8) . . ?
C1 O1 Tb1 94.22(17) . . ?
C1 O2 Tb1 92.74(17) . . ?
C15 O6 Tb1 140.3(2) . 3_666 ?
C8 O4 Tb1 120.3(2) . 3_666 ?
C8 O3 Tb1 168.4(2) . . ?
C5 O7 H7 109.5 . . ?
C15 O5 Tb1 139.9(2) . . ?
C19 O9 H9 104(3) . . ?
C27 N2 Tb1 120.5(2) . . ?
C31 N2 Tb1 121.6(2) . . ?
C31 N2 C27 117.9(3) . . ?
H11A O11 H11B 117(5) . . ?
C26 N1 Tb1 120.9(2) . . ?
C22 N1 Tb1 119.2(2) . . ?
C22 N1 C26 118.2(3) . . ?
H10A O10 H10B 104.5 . . ?
C14 C9 C8 120.0(3) . . ?
C10 C9 C8 121.6(3) . . ?
C10 C9 C14 118.4(3) . . ?
O1 C1 O2 119.7(3) . . ?
O1 C1 C2 119.2(3) . . ?
O2 C1 C2 121.0(3) . . ?
C42 C2 C1 121.5(3) . . ?
C42 C2 C7 118.6(3) . . ?
C7 C2 C1 119.9(3) . . ?
O4 C8 C9 117.6(3) . . ?
O3 C8 O4 123.5(3) . . ?
O3 C8 C9 118.8(3) . . ?
O6 C15 O5 124.9(3) . . ?
O6 C15 C16 117.6(3) . . ?
O5 C15 C16 117.5(3) . . ?
C2 C42 H42 119.6 . . ?
C2 C42 C4 120.7(3) . . ?
C4 C42 H42 119.6 . . ?
O7 C5 C4 117.6(3) . . ?
O7 C5 C6 122.9(3) . . ?
C6 C5 C4 119.5(3) . . ?
C17 C16 C15 122.1(3) . . ?
C17 C16 C21 116.3(3) . . ?
C21 C16 C15 121.4(3) . . ?
C41 N4 C37 117.9(4) . . ?
N35 C36 C37 116.6(4) . . ?
N35 C36 C3 121.0(4) . . ?
C3 C36 C37 122.4(4) . . ?
N2 C27 C26 116.7(3) . . ?
N2 C27 C28 121.0(3) . . ?
C28 C27 C26 122.3(3) . . ?
C16 C17 H17 119.0 . . ?
C16 C17 C18 122.0(3) . . ?
C18 C17 H17 119.0 . . ?
C12 O8 H8 105(6) . . ?
C9 C14 H14 119.5 . . ?
C13 C14 C9 121.1(4) . . ?
C13 C14 H14 119.5 . . ?
C42 C4 C5 120.0(3) . . ?
C42 C4 H4 120.0 . . ?
C5 C4 H4 120.0 . . ?
C34 N35 C36 117.2(4) . . ?
C2 C7 H7A 119.6 . . ?
C6 C7 C2 120.9(3) . . ?
C6 C7 H7A 119.6 . . ?
C17 C18 H18 119.7 . . ?
C19 C18 C17 120.5(3) . . ?
C19 C18 H18 119.7 . . ?
C5 C6 H6 119.9 . . ?
C7 C6 C5 120.2(3) . . ?
C7 C6 H6 119.9 . . ?
N1 C26 C27 115.8(3) . . ?
N1 C26 C25 121.1(3) . . ?
C25 C26 C27 123.0(3) . . ?
N4 C37 C36 116.8(4) . . ?
N4 C37 C38 121.1(5) . . ?
C38 C37 C36 122.1(4) . . ?
C9 C10 H10 119.6 . . ?
C9 C10 C11 120.8(4) . . ?
C11 C10 H10 119.6 . . ?
N2 C31 H31 118.0 . . ?
N2 C31 C30 124.0(4) . . ?
C30 C31 H31 118.0 . . ?
C27 C28 H28 120.2 . . ?
C29 C28 C27 119.6(4) . . ?
C29 C28 H28 120.2 . . ?
O9 C19 C20 116.9(4) . . ?
C18 C19 O9 123.9(4) . . ?
C18 C19 C20 119.1(3) . . ?
C14 C13 H13 120.0 . . ?
C12 C13 C14 120.0(4) . . ?
C12 C13 H13 120.0 . . ?
N1 C22 H22 118.4 . . ?
N1 C22 C23 123.2(4) . . ?
C23 C22 H22 118.4 . . ?
C10 C11 H11 120.3 . . ?
C12 C11 C10 119.4(4) . . ?
C12 C11 H11 120.3 . . ?
C31 C30 H30 120.9 . . ?
C29 C30 C31 118.2(4) . . ?
C29 C30 H30 120.9 . . ?
O8 C12 C11 118.1(5) . . ?
C13 C12 O8 121.6(4) . . ?
C13 C12 C11 120.3(3) . . ?
C28 C29 H29 120.3 . . ?
C30 C29 C28 119.4(4) . . ?
C30 C29 H29 120.3 . . ?
C26 C25 H25 120.5 . . ?
C24 C25 C26 119.0(4) . . ?
C24 C25 H25 120.5 . . ?
C37 C38 H38 120.1 . . ?
C39 C38 C37 119.8(5) . . ?
C39 C38 H38 120.1 . . ?
C16 C21 H21 119.2 . . ?
C20 C21 C16 121.6(4) . . ?
C20 C21 H21 119.2 . . ?
C22 C23 H23 120.9 . . ?
C24 C23 C22 118.3(4) . . ?
C24 C23 H23 120.9 . . ?
C36 C3 H3 119.9 . . ?
C36 C3 C32 120.2(5) . . ?
C32 C3 H3 119.9 . . ?
C25 C24 H24 120.0 . . ?
C23 C24 C25 120.0(4) . . ?
C23 C24 H24 120.0 . . ?
C19 C20 C21 120.3(4) . . ?
C19 C20 H20 119.9 . . ?
C21 C20 H20 119.9 . . ?
N35 C34 H34 118.0 . . ?
N35 C34 C33 124.1(5) . . ?
C33 C34 H34 118.0 . . ?
C38 C39 H39 120.6 . . ?
C40 C39 C38 118.8(5) . . ?
C40 C39 H39 120.6 . . ?
N4 C41 C40 123.7(5) . . ?
N4 C41 H41 116(3) . . ?
C40 C41 H41 120(3) . . ?
C34 C33 H33 120.5 . . ?
C32 C33 C34 119.0(6) . . ?
C32 C33 H33 120.5 . . ?
C3 C32 H32 120.7 . . ?
C33 C32 C3 118.6(6) . . ?
C33 C32 H32 120.7 . . ?
C39 C40 C41 118.6(6) . . ?
C39 C40 H40 120.7 . . ?
C41 C40 H40 120.7 . . ?

loop_
_geom_bond_atom_site_label_1
_geom_bond_atom_site_label_2
_geom_bond_distance
_geom_bond_site_symmetry_2
_geom_bond_publ_flag
Tb1 O1 2.435(2) . ?
Tb1 O2 2.464(2) . ?
Tb1 O6 2.331(2) 3_666 ?
Tb1 O4 2.336(2) 3_666 ?
Tb1 O3 2.319(2) . ?
Tb1 O5 2.300(2) . ?
Tb1 N2 2.595(3) . ?
Tb1 N1 2.566(3) . ?
O1 C1 1.264(3) . ?
O2 C1 1.270(4) . ?
O6 C15 1.257(4) . ?
O4 C8 1.256(4) . ?
O3 C8 1.256(4) . ?
O7 H7 0.8200 . ?
O7 C5 1.360(3) . ?
O5 C15 1.258(4) . ?
O9 C19 1.359(4) . ?
O9 H9 0.79(4) . ?
N2 C27 1.345(4) . ?
N2 C31 1.335(5) . ?
O11 H11A 0.779(19) . ?
O11 H11B 0.78(6) . ?
N1 C26 1.344(4) . ?
N1 C22 1.332(4) . ?
O10 H10A 0.8497 . ?
O10 H10B 0.8500 . ?
C9 C8 1.494(4) . ?
C9 C14 1.384(4) . ?
C9 C10 1.374(5) . ?
C1 C2 1.483(4) . ?
C2 C42 1.379(4) . ?
C2 C7 1.386(4) . ?
C15 C16 1.489(4) . ?
C42 H42 0.9300 . ?
C42 C4 1.383(4) . ?
C5 C4 1.383(5) . ?
C5 C6 1.375(4) . ?
C16 C17 1.367(4) . ?
C16 C21 1.389(5) . ?
N4 C37 1.348(5) . ?
N4 C41 1.326(6) . ?
C36 N35 1.343(5) . ?
C36 C37 1.472(6) . ?
C36 C3 1.372(6) . ?
C27 C26 1.477(5) . ?
C27 C28 1.387(5) . ?
C17 H17 0.9300 . ?
C17 C18 1.385(4) . ?
O8 C12 1.374(5) . ?
O8 H8 0.80(2) . ?
C14 H14 0.9300 . ?
C14 C13 1.373(5) . ?
C4 H4 0.9300 . ?
N35 C34 1.340(7) . ?
C7 H7A 0.9300 . ?
C7 C6 1.374(4) . ?
C18 H18 0.9300 . ?
C18 C19 1.348(5) . ?
C6 H6 0.9300 . ?
C26 C25 1.396(5) . ?
C37 C38 1.380(6) . ?
C10 H10 0.9300 . ?
C10 C11 1.387(5) . ?
C31 H31 0.9300 . ?
C31 C30 1.374(5) . ?
C28 H28 0.9300 . ?
C28 C29 1.381(6) . ?
C19 C20 1.371(6) . ?
C13 H13 0.9300 . ?
C13 C12 1.360(6) . ?
C22 H22 0.9300 . ?
C22 C23 1.389(5) . ?
C11 H11 0.9300 . ?
C11 C12 1.377(6) . ?
C30 H30 0.9300 . ?
C30 C29 1.355(6) . ?
C29 H29 0.9300 . ?
C25 H25 0.9300 . ?
C25 C24 1.375(6) . ?
C38 H38 0.9300 . ?
C38 C39 1.375(8) . ?
C21 H21 0.9300 . ?
C21 C20 1.376(5) . ?
C23 H23 0.9300 . ?
C23 C24 1.349(6) . ?
C3 H3 0.9300 . ?
C3 C32 1.379(7) . ?
C24 H24 0.9300 . ?
C20 H20 0.9300 . ?
C34 H34 0.9300 . ?
C34 C33 1.352(8) . ?
C39 H39 0.9300 . ?
C39 C40 1.360(8) . ?
C41 C40 1.371(7) . ?
C41 H41 0.95(5) . ?
C33 H33 0.9300 . ?
C33 C32 1.347(8) . ?
C32 H32 0.9300 . ?
C40 H40 0.9300 . ?

loop_
_geom_torsion_atom_site_label_1
_geom_torsion_atom_site_label_2
_geom_torsion_atom_site_label_3
_geom_torsion_atom_site_label_4
_geom_torsion
_geom_torsion_site_symmetry_1
_geom_torsion_site_symmetry_2
_geom_torsion_site_symmetry_3
_geom_torsion_site_symmetry_4
_geom_torsion_publ_flag
Tb1 O1 C1 O2 -4.8(3) . . . . ?
Tb1 O1 C1 C2 172.2(2) . . . . ?
Tb1 O2 C1 O1 4.7(3) . . . . ?
Tb1 O2 C1 C2 -172.2(3) . . . . ?
Tb1 O6 C15 O5 17.0(5) 3_666 . . . ?
Tb1 O6 C15 C16 -162.4(2) 3_666 . . . ?
Tb1 O4 C8 O3 -10.3(4) 3_666 . . . ?
Tb1 O4 C8 C9 170.19(18) 3_666 . . . ?
Tb1 O3 C8 O4 21.1(13) . . . . ?
Tb1 O3 C8 C9 -159.4(10) . . . . ?
Tb1 O5 C15 O6 -36.5(5) . . . . ?
Tb1 O5 C15 C16 142.9(2) . . . . ?
Tb1 N2 C27 C26 -6.6(4) . . . . ?
Tb1 N2 C27 C28 176.4(3) . . . . ?
Tb1 N2 C31 C30 -177.0(3) . . . . ?
Tb1 N1 C26 C27 21.1(4) . . . . ?
Tb1 N1 C26 C25 -160.8(3) . . . . ?
Tb1 N1 C22 C23 163.1(3) . . . . ?
O1 C1 C2 C42 -160.1(3) . . . . ?
O1 C1 C2 C7 16.6(5) . . . . ?
O2 C1 C2 C42 16.9(5) . . . . ?
O2 C1 C2 C7 -166.4(3) . . . . ?
O6 C15 C16 C17 -5.8(4) . . . . ?
O6 C15 C16 C21 168.3(3) . . . . ?
O7 C5 C4 C42 -176.0(3) . . . . ?
O7 C5 C6 C7 175.1(3) . . . . ?
O5 C15 C16 C17 174.7(3) . . . . ?
O5 C15 C16 C21 -11.2(5) . . . . ?
O9 C19 C20 C21 178.4(4) . . . . ?
N2 C27 C26 N1 -9.2(4) . . . . ?
N2 C27 C26 C25 172.7(3) . . . . ?
N2 C27 C28 C29 0.5(6) . . . . ?
N2 C31 C30 C29 0.7(7) . . . . ?
N1 C26 C25 C24 -2.8(6) . . . . ?
N1 C22 C23 C24 -1.4(6) . . . . ?
C9 C14 C13 C12 -0.3(6) . . . . ?
C9 C10 C11 C12 -0.5(6) . . . . ?
C1 C2 C42 C4 173.9(3) . . . . ?
C1 C2 C7 C6 -174.7(3) . . . . ?
C2 C42 C4 C5 0.6(6) . . . . ?
C2 C7 C6 C5 1.0(5) . . . . ?
C8 C9 C14 C13 179.3(3) . . . . ?
C8 C9 C10 C11 -178.9(3) . . . . ?
C15 C16 C17 C18 179.5(3) . . . . ?
C15 C16 C21 C20 -179.5(4) . . . . ?
C42 C2 C7 C6 2.1(5) . . . . ?
C16 C17 C18 C19 -1.2(6) . . . . ?
C16 C21 C20 C19 1.2(8) . . . . ?
N4 C37 C38 C39 -1.3(7) . . . . ?
N4 C41 C40 C39 -0.9(10) . . . . ?
C36 N35 C34 C33 -0.9(9) . . . . ?
C36 C37 C38 C39 178.9(4) . . . . ?
C36 C3 C32 C33 -0.5(9) . . . . ?
C27 N2 C31 C30 -0.2(6) . . . . ?
C27 C26 C25 C24 175.3(4) . . . . ?
C27 C28 C29 C30 0.0(7) . . . . ?
C17 C16 C21 C20 -5.1(6) . . . . ?
C17 C18 C19 O9 -178.1(4) . . . . ?
C17 C18 C19 C20 -2.9(6) . . . . ?
C14 C9 C8 O4 3.0(4) . . . . ?
C14 C9 C8 O3 -176.5(3) . . . . ?
C14 C9 C10 C11 1.0(5) . . . . ?
C14 C13 C12 O8 -179.1(4) . . . . ?
C14 C13 C12 C11 0.8(7) . . . . ?
C4 C5 C6 C7 -3.3(5) . . . . ?
N35 C36 C37 N4 160.5(4) . . . . ?
N35 C36 C37 C38 -19.7(6) . . . . ?
N35 C36 C3 C32 1.0(8) . . . . ?
N35 C34 C33 C32 1.3(11) . . . . ?
C7 C2 C42 C4 -2.9(5) . . . . ?
C18 C19 C20 C21 2.9(7) . . . . ?
C6 C5 C4 C42 2.5(5) . . . . ?
C26 N1 C22 C23 -2.4(5) . . . . ?
C26 C27 C28 C29 -176.4(4) . . . . ?
C26 C25 C24 C23 -1.2(7) . . . . ?
C37 N4 C41 C40 0.2(9) . . . . ?
C37 C36 N35 C34 179.7(5) . . . . ?
C37 C36 C3 C32 -179.0(5) . . . . ?
C37 C38 C39 C40 0.6(8) . . . . ?
C10 C9 C8 O4 -177.1(3) . . . . ?
C10 C9 C8 O3 3.4(5) . . . . ?
C10 C9 C14 C13 -0.6(5) . . . . ?
C10 C11 C12 O8 179.5(4) . . . . ?
C10 C11 C12 C13 -0.4(7) . . . . ?
C31 N2 C27 C26 176.6(3) . . . . ?
C31 N2 C27 C28 -0.4(5) . . . . ?
C31 C30 C29 C28 -0.6(7) . . . . ?
C28 C27 C26 N1 167.8(3) . . . . ?
C28 C27 C26 C25 -10.4(5) . . . . ?
C22 N1 C26 C27 -173.7(3) . . . . ?
C22 N1 C26 C25 4.5(5) . . . . ?
C22 C23 C24 C25 3.1(7) . . . . ?
C38 C39 C40 C41 0.4(9) . . . . ?
C21 C16 C17 C18 5.1(5) . . . . ?
C3 C36 N35 C34 -0.3(7) . . . . ?
C3 C36 C37 N4 -19.5(6) . . . . ?
C3 C36 C37 C38 160.3(5) . . . . ?
C34 C33 C32 C3 -0.5(10) . . . . ?
C41 N4 C37 C36 -179.3(4) . . . . ?
C41 N4 C37 C38 0.9(7) . . . . ?
